data_7220187
loop_
_publ_author_name
'Sanap, Kailas Khandu'
'Samant, Shriniwas'

_publ_section_title
;
 Regiospecific Inverse Electron Demand Diels-Alder reactions of
 7-methylcoumarin-4-azadienes
;
_journal_name_full 'RSC Adv.'
_journal_paper_doi 10.1039/C5RA06262D
_journal_year 2015
_chemical_formula_moiety 'C22 H21 N O3'
_chemical_formula_sum 'C22 H21 N O3'
_chemical_formula_weight 347.40
_chemical_name_systematic
; 
 ? 
;
_space_group_IT_number 2
_symmetry_cell_setting triclinic
_symmetry_space_group_name_Hall '-P 1'
_symmetry_space_group_name_H-M 'P -1'
_atom_sites_solution_hydrogens geom
_atom_sites_solution_primary direct
_atom_sites_solution_secondary difmap
_audit_block_doi 10.5517/ccz7wz1
_audit_creation_method SHELXL-97
_audit_update_record
;
2015-02-01 deposited with the CCDC.
2015-04-10 downloaded from the CCDC.
;
_cell_angle_alpha 117.232(3)
_cell_angle_beta 98.475(3)
_cell_angle_gamma 101.301(2)
_cell_formula_units_Z 2
_cell_length_a 7.7529(4)
_cell_length_b 11.2790(7)
_cell_length_c 11.7563(11)
_cell_measurement_reflns_used 30
_cell_measurement_temperature 293(2)
_cell_measurement_theta_max 25
_cell_measurement_theta_min 20
_cell_volume 862.60(11)
_computing_cell_refinement 'APEX2/SAINT (Bruker, 2004)'
_computing_data_collection 'APEX2 (Bruker, 2004)'
_computing_data_reduction 'SAINT/XPREP (Bruker, 2004)'
_computing_molecular_graphics 'ORTEP3 (Farrugia, 1997) and Mercury (Bruno et al., 2002)'
_computing_publication_material 'PLATON (Spek, 2009)'
_computing_structure_refinement 'SHELXL-97 (Sheldrick, 2008)'
_computing_structure_solution 'SHELXS-97 (Sheldrick, 1990)'
_diffrn_ambient_temperature 293(2)
_diffrn_measured_fraction_theta_full 0.994
_diffrn_measured_fraction_theta_max 0.981
_diffrn_measurement_device_type 'bruker axs kappa apex2 CCD Diffractometer'
_diffrn_measurement_method '\w and \f scan'
_diffrn_radiation_monochromator graphite
_diffrn_radiation_source 'fine-focus sealed tube'
_diffrn_radiation_type MoK\a
_diffrn_radiation_wavelength 0.71073
_diffrn_reflns_av_R_equivalents 0.0303
_diffrn_reflns_av_sigmaI/netI 0.0259
_diffrn_reflns_limit_h_max 10
_diffrn_reflns_limit_h_min -10
_diffrn_reflns_limit_k_max 15
_diffrn_reflns_limit_k_min -15
_diffrn_reflns_limit_l_max 16
_diffrn_reflns_limit_l_min -16
_diffrn_reflns_number 18945
_diffrn_reflns_theta_full 25.00
_diffrn_reflns_theta_max 30.18
_diffrn_reflns_theta_min 2.02
_exptl_absorpt_coefficient_mu 0.089
_exptl_absorpt_correction_T_max 0.987
_exptl_absorpt_correction_T_min 0.982
_exptl_absorpt_correction_type multi-scan
_exptl_absorpt_process_details 'SADABS (Bruker 1999)'
_exptl_crystal_density_diffrn 1.338
_exptl_crystal_density_method 'not measured'
_exptl_crystal_F_000 368
_exptl_crystal_size_max 0.20
_exptl_crystal_size_mid 0.20
_exptl_crystal_size_min 0.15
_refine_diff_density_max 0.409
_refine_diff_density_min -0.270
_refine_diff_density_rms 0.054
_refine_ls_extinction_method none
_refine_ls_goodness_of_fit_ref 1.033
_refine_ls_hydrogen_treatment constr
_refine_ls_matrix_type full
_refine_ls_number_parameters 235
_refine_ls_number_reflns 5009
_refine_ls_number_restraints 0
_refine_ls_restrained_S_all 1.033
_refine_ls_R_factor_all 0.0790
_refine_ls_R_factor_gt 0.0545
_refine_ls_shift/su_max 0.000
_refine_ls_shift/su_mean 0.000
_refine_ls_structure_factor_coef Fsqd
_refine_ls_weighting_details 'calc w=1/[\s^2^(Fo^2^)+(0.0827P)^2^+0.3447P] where P=(Fo^2^+2Fc^2^)/3'
_refine_ls_weighting_scheme calc
_refine_ls_wR_factor_gt 0.1483
_refine_ls_wR_factor_ref 0.1764
_reflns_number_gt 3544
_reflns_number_total 5009
_reflns_threshold_expression >2sigma(I)
_cod_data_source_file c5ra06262d2.cif
_cod_data_source_block shelxl
_cod_original_sg_symbol_H-M P-1
_cod_database_code 7220187

loop_
_symmetry_equiv_pos_as_xyz
'x, y, z'
'-x, -y, -z'

loop_
_atom_site_label
_atom_site_type_symbol
_atom_site_fract_x
_atom_site_fract_y
_atom_site_fract_z
_atom_site_U_iso_or_equiv
_atom_site_adp_type
_atom_site_occupancy
_atom_site_symmetry_multiplicity
_atom_site_calc_flag
_atom_site_refinement_flags
O2 O 0.69639(15) 0.63713(13) 0.02296(11) 0.0385(3) Uani 1 1 d .
C7 C 0.9273(2) 0.64223(15) -0.13810(14) 0.0305(3) Uani 1 1 d .
C8 C 1.0013(2) 0.66621(15) -0.00600(14) 0.0306(3) Uani 1 1 d .
N1 N 0.95359(19) 0.59869(13) -0.35976(12) 0.0343(3) Uani 1 1 d .
H H 0.9425 0.5149 -0.4199 0.041 Uiso 1 1 calc R
C4 C 0.8806(2) 0.66458(16) 0.07070(15) 0.0321(3) Uani 1 1 d .
C6 C 0.7463(2) 0.61512(17) -0.18119(16) 0.0363(3) Uani 1 1 d .
H6 H 0.6982 0.5978 -0.2665 0.044 Uiso 1 1 calc R
C11 C 1.0532(2) 0.65038(16) -0.22402(14) 0.0320(3) Uani 1 1 d .
H11 H 1.1325 0.5922 -0.2253 0.038 Uiso 1 1 calc R
C12 C 0.8757(2) 0.68235(16) -0.39430(14) 0.0315(3) Uani 1 1 d .
C3 C 0.9383(2) 0.69114(17) 0.19930(16) 0.0377(3) Uani 1 1 d .
H3 H 0.8538 0.6898 0.2476 0.045 Uiso 1 1 calc R
C2 C 1.1206(2) 0.71958(17) 0.25612(16) 0.0375(3) Uani 1 1 d .
C10 C 1.2429(2) 0.71608(18) 0.17925(17) 0.0394(4) Uani 1 1 d .
H011 H 1.3659 0.7322 0.2154 0.047 Uiso 1 1 calc R
C9 C 1.1850(2) 0.68931(18) 0.05130(16) 0.0372(3) Uani 1 1 d .
H9 H 1.2691 0.6865 0.0020 0.045 Uiso 1 1 calc R
O3 O 1.16897(19) 1.03131(13) -0.12889(13) 0.0526(4) Uani 1 1 d .
C19 C 1.1758(2) 0.80019(17) -0.16807(15) 0.0363(3) Uani 1 1 d .
H19 H 1.2389 0.8366 -0.0748 0.044 Uiso 1 1 calc R
O1 O 0.45952(18) 0.58805(17) -0.13623(15) 0.0564(4) Uani 1 1 d .
C5 C 0.6228(2) 0.61153(18) -0.10156(17) 0.0377(3) Uani 1 1 d .
C18 C 1.0589(2) 0.89261(16) -0.17287(16) 0.0384(4) Uani 1 1 d .
H18 H 0.9858 0.9001 -0.1100 0.046 Uiso 1 1 calc R
C17 C 0.9262(2) 0.82680(16) -0.30839(16) 0.0359(3) Uani 1 1 d .
C20 C 1.3203(2) 0.8037(2) -0.24303(18) 0.0419(4) Uani 1 1 d .
H20A H 1.4040 0.7555 -0.2280 0.050 Uiso 1 1 calc R
H20B H 1.2614 0.7557 -0.3376 0.050 Uiso 1 1 calc R
C13 C 0.7472(2) 0.62255(19) -0.51719(17) 0.0415(4) Uani 1 1 d .
H13 H 0.7121 0.5264 -0.5744 0.050 Uiso 1 1 calc R
C1 C 1.1856(3) 0.7542(2) 0.39765(18) 0.0518(5) Uani 1 1 d .
H1A H 1.3155 0.7708 0.4209 0.078 Uiso 1 1 calc R
H1B H 1.1261 0.6775 0.4072 0.078 Uiso 1 1 calc R
H1C H 1.1568 0.8366 0.4554 0.078 Uiso 1 1 calc R
C22 C 1.2970(3) 1.03446(19) -0.2043(2) 0.0537(5) Uani 1 1 d .
H22A H 1.3662 1.1307 -0.1712 0.064 Uiso 1 1 calc R
H22B H 1.2311 0.9952 -0.2965 0.064 Uiso 1 1 calc R
C16 C 0.8472(3) 0.9065(2) -0.3492(2) 0.0514(5) Uani 1 1 d .
H16 H 0.8796 1.0026 -0.2928 0.062 Uiso 1 1 calc R
C15 C 0.7226(3) 0.8466(3) -0.4707(3) 0.0616(6) Uani 1 1 d .
H15 H 0.6724 0.9019 -0.4964 0.074 Uiso 1 1 calc R
C14 C 0.6725(3) 0.7046(2) -0.5541(2) 0.0542(5) Uani 1 1 d .
H14 H 0.5874 0.6638 -0.6362 0.065 Uiso 1 1 calc R
C21 C 1.4262(3) 0.9538(2) -0.1964(2) 0.0541(5) Uani 1 1 d .
H21A H 1.5002 0.9976 -0.1055 0.065 Uiso 1 1 calc R
H21B H 1.5073 0.9547 -0.2517 0.065 Uiso 1 1 calc R

loop_
_atom_site_aniso_label
_atom_site_aniso_U_11
_atom_site_aniso_U_22
_atom_site_aniso_U_33
_atom_site_aniso_U_23
_atom_site_aniso_U_13
_atom_site_aniso_U_12
O2 0.0341(6) 0.0493(7) 0.0405(6) 0.0257(5) 0.0186(5) 0.0154(5)
C7 0.0329(7) 0.0325(7) 0.0300(7) 0.0168(6) 0.0133(6) 0.0116(6)
C8 0.0330(7) 0.0326(7) 0.0307(7) 0.0179(6) 0.0128(6) 0.0112(6)
N1 0.0461(8) 0.0300(6) 0.0254(6) 0.0110(5) 0.0118(5) 0.0145(5)
C4 0.0333(8) 0.0330(7) 0.0348(7) 0.0188(6) 0.0140(6) 0.0117(6)
C6 0.0354(8) 0.0440(9) 0.0343(8) 0.0221(7) 0.0123(6) 0.0131(6)
C11 0.0336(8) 0.0388(8) 0.0285(7) 0.0185(6) 0.0134(6) 0.0134(6)
C12 0.0342(8) 0.0345(7) 0.0290(7) 0.0166(6) 0.0135(6) 0.0109(6)
C3 0.0450(9) 0.0409(8) 0.0358(8) 0.0228(7) 0.0203(7) 0.0145(7)
C2 0.0469(9) 0.0359(8) 0.0328(7) 0.0202(6) 0.0119(6) 0.0104(7)
C10 0.0349(8) 0.0485(9) 0.0399(8) 0.0270(8) 0.0084(6) 0.0119(7)
C9 0.0350(8) 0.0480(9) 0.0387(8) 0.0270(7) 0.0163(6) 0.0145(7)
O3 0.0595(8) 0.0312(6) 0.0472(7) 0.0061(5) 0.0232(6) 0.0018(5)
C19 0.0350(8) 0.0436(9) 0.0263(7) 0.0170(6) 0.0087(6) 0.0046(6)
O1 0.0334(7) 0.0876(11) 0.0619(9) 0.0447(8) 0.0187(6) 0.0234(7)
C5 0.0333(8) 0.0444(9) 0.0429(8) 0.0253(7) 0.0142(6) 0.0150(6)
C18 0.0426(9) 0.0307(7) 0.0318(7) 0.0082(6) 0.0161(6) 0.0051(6)
C17 0.0373(8) 0.0332(8) 0.0372(8) 0.0158(6) 0.0148(6) 0.0117(6)
C20 0.0372(9) 0.0538(10) 0.0450(9) 0.0307(8) 0.0179(7) 0.0143(7)
C13 0.0387(9) 0.0463(9) 0.0346(8) 0.0179(7) 0.0088(7) 0.0095(7)
C1 0.0595(12) 0.0614(12) 0.0362(9) 0.0287(9) 0.0112(8) 0.0124(9)
C22 0.0603(12) 0.0368(9) 0.0536(11) 0.0179(8) 0.0229(9) 0.0000(8)
C16 0.0519(11) 0.0411(9) 0.0682(13) 0.0294(9) 0.0198(9) 0.0204(8)
C15 0.0565(13) 0.0700(14) 0.0808(15) 0.0524(13) 0.0165(11) 0.0291(11)
C14 0.0425(10) 0.0737(14) 0.0523(11) 0.0381(11) 0.0072(8) 0.0169(9)
C21 0.0416(10) 0.0625(12) 0.0491(10) 0.0271(9) 0.0143(8) -0.0022(8)

loop_
_atom_type_symbol
_atom_type_description
_atom_type_scat_dispersion_real
_atom_type_scat_dispersion_imag
_atom_type_scat_source
C C 0.0033 0.0016 'International Tables Vol C Tables 4.2.6.8 and 6.1.1.4'
H H 0.0000 0.0000 'International Tables Vol C Tables 4.2.6.8 and 6.1.1.4'
N N 0.0061 0.0033 'International Tables Vol C Tables 4.2.6.8 and 6.1.1.4'
O O 0.0106 0.0060 'International Tables Vol C Tables 4.2.6.8 and 6.1.1.4'

loop_
_geom_angle_atom_site_label_1
_geom_angle_atom_site_label_2
_geom_angle_atom_site_label_3
_geom_angle
C5 O2 C4 121.40(12)
C6 C7 C8 118.25(13)
C6 C7 C11 121.18(13)
C8 C7 C11 120.56(13)
C4 C8 C9 116.62(13)
C4 C8 C7 117.98(13)
C9 C8 C7 125.39(13)
C12 N1 C11 120.93(12)
O2 C4 C3 115.72(13)
O2 C4 C8 121.83(13)
C3 C4 C8 122.45(15)
C7 C6 C5 123.12(14)
N1 C11 C7 112.47(12)
N1 C11 C19 108.27(12)
C7 C11 C19 112.04(12)
N1 C12 C13 119.91(14)
N1 C12 C17 120.76(14)
C13 C12 C17 119.33(15)
C2 C3 C4 120.12(14)
C3 C2 C10 118.39(14)
C3 C2 C1 120.50(15)
C10 C2 C1 121.10(16)
C9 C10 C2 121.31(15)
C10 C9 C8 120.98(14)
C22 O3 C18 112.87(13)
C18 C19 C20 110.95(13)
C18 C19 C11 109.85(13)
C20 C19 C11 111.42(13)
O1 C5 O2 117.36(14)
O1 C5 C6 125.26(16)
O2 C5 C6 117.37(14)
O3 C18 C17 112.52(14)
O3 C18 C19 111.57(14)
C17 C18 C19 111.58(12)
C16 C17 C12 118.48(16)
C16 C17 C18 121.39(15)
C12 C17 C18 120.10(14)
C21 C20 C19 110.52(15)
C14 C13 C12 120.53(17)
O3 C22 C21 111.81(16)
C15 C16 C17 121.58(18)
C14 C15 C16 119.68(18)
C15 C14 C13 120.39(18)
C22 C21 C20 110.22(15)

loop_
_geom_bond_atom_site_label_1
_geom_bond_atom_site_label_2
_geom_bond_distance
O2 C5 1.362(2)
O2 C4 1.3720(19)
C7 C6 1.342(2)
C7 C8 1.451(2)
C7 C11 1.5237(19)
C8 C4 1.3948(19)
C8 C9 1.401(2)
N1 C12 1.386(2)
N1 C11 1.4463(19)
C4 C3 1.382(2)
C6 C5 1.442(2)
C11 C19 1.536(2)
C12 C13 1.398(2)
C12 C17 1.398(2)
C3 C2 1.377(2)
C2 C10 1.397(2)
C2 C1 1.502(2)
C10 C9 1.374(2)
O3 C22 1.431(2)
O3 C18 1.4316(19)
C19 C18 1.523(2)
C19 C20 1.529(2)
O1 C5 1.207(2)
C18 C17 1.511(2)
C17 C16 1.391(2)
C20 C21 1.522(3)
C13 C14 1.373(3)
C22 C21 1.499(3)
C16 C15 1.373(3)
C15 C14 1.372(3)
